data_7016484
loop_
_publ_author_name
'Montagner, Diego'
'Zangrando, Ennio'
'Borsato, Giuseppe'
'Lucchini, Vittorio'
'Longato, Bruno'

_publ_section_title
;
 Metal-promoted synthesis of amidines containing the model nucleobases
 1-methylcytosine and 9-methyladenine.
;
_journal_issue 34
_journal_name_full 'Dalton transactions (Cambridge, England : 2003)'
_journal_page_first 8664
_journal_page_last 8674
_journal_paper_doi 10.1039/c1dt10638d
_journal_volume 40
_journal_year 2011
_chemical_formula_moiety 'C13 H12 N6'
_chemical_formula_sum 'C13 H12 N6'
_chemical_formula_weight 252.29
_chemical_name_systematic
;
?
;
_space_group_IT_number 2
_symmetry_cell_setting triclinic
_symmetry_space_group_name_Hall '-P 1'
_symmetry_space_group_name_H-M 'P -1'
_atom_sites_solution_hydrogens geom
_atom_sites_solution_primary direct
_atom_sites_solution_secondary difmap
_audit_creation_method SHELXL-97
_cell_angle_alpha 110.88(2)
_cell_angle_beta 91.87(2)
_cell_angle_gamma 95.54(2)
_cell_formula_units_Z 4
_cell_length_a 10.681(2)
_cell_length_b 10.645(3)
_cell_length_c 12.011(3)
_cell_measurement_temperature 293(2)
_cell_volume 1266.7(6)
_computing_cell_refinement 'Denzo (Otwinowski & Minor 1997)'
_computing_data_collection 'Supergui (Nonius BV, 1997-2000)'
_computing_data_reduction 'Denzo and Scalepack (Otwinowski & Minor 1997)'
_computing_molecular_graphics 'Ortep3/windows (Farrugia,1997)'
_computing_publication_material 'Wingx 1.70.00 (Farrugia, 1999)'
_computing_structure_refinement 'SHELX97 (Sheldrick, 1998)'
_computing_structure_solution 'SHELX97 (Sheldrick, 1998)'
_diffrn_ambient_temperature 293(2)
_diffrn_detector_area_resol_mean 14
_diffrn_measured_fraction_theta_full 0.956
_diffrn_measured_fraction_theta_max 0.956
_diffrn_measurement_device_type 'Kappa-CCD plate'
_diffrn_measurement_method 'CCD rotation images, thick slices'
_diffrn_radiation_monochromator graphite
_diffrn_radiation_source 'Enraf Nonius FR590'
_diffrn_radiation_type CuK\a
_diffrn_radiation_wavelength 1.54180
_diffrn_reflns_av_R_equivalents 0.0515
_diffrn_reflns_av_sigmaI/netI 0.0679
_diffrn_reflns_limit_h_max 11
_diffrn_reflns_limit_h_min -11
_diffrn_reflns_limit_k_max 11
_diffrn_reflns_limit_k_min -11
_diffrn_reflns_limit_l_max 13
_diffrn_reflns_limit_l_min -13
_diffrn_reflns_number 9412
_diffrn_reflns_theta_full 60.04
_diffrn_reflns_theta_max 60.04
_diffrn_reflns_theta_min 3.95
_exptl_absorpt_coefficient_mu 0.699
_exptl_crystal_density_diffrn 1.323
_exptl_crystal_density_method 'not measured'
_exptl_crystal_F_000 528
_refine_diff_density_max 0.132
_refine_diff_density_min -0.167
_refine_diff_density_rms 0.034
_refine_ls_extinction_method none
_refine_ls_goodness_of_fit_ref 0.961
_refine_ls_hydrogen_treatment mixed
_refine_ls_matrix_type full
_refine_ls_number_parameters 357
_refine_ls_number_reflns 3584
_refine_ls_number_restraints 0
_refine_ls_restrained_S_all 0.961
_refine_ls_R_factor_all 0.0796
_refine_ls_R_factor_gt 0.0507
_refine_ls_shift/su_max 0.000
_refine_ls_shift/su_mean 0.000
_refine_ls_structure_factor_coef Fsqd
_refine_ls_weighting_details 'calc w=1/[\s^2^(Fo^2^)+(0.0936P)^2^+0.0000P] where P=(Fo^2^+2Fc^2^)/3'
_refine_ls_weighting_scheme calc
_refine_ls_wR_factor_gt 0.1238
_refine_ls_wR_factor_ref 0.1385
_reflns_number_gt 1458
_reflns_number_total 3584
_reflns_threshold_expression >2\s(I)
_cod_data_source_file c1dt10638d.txt
_cod_data_source_block 6b
_cod_original_cell_volume 1266.7(5)
_cod_database_code 7016484

loop_
_symmetry_equiv_pos_as_xyz
'x, y, z'
'-x, -y, -z'

loop_
_atom_site_label
_atom_site_type_symbol
_atom_site_fract_x
_atom_site_fract_y
_atom_site_fract_z
_atom_site_U_iso_or_equiv
_atom_site_adp_type
_atom_site_occupancy
_atom_site_symmetry_multiplicity
_atom_site_calc_flag
_atom_site_refinement_flags
N1 N 0.5916(3) 0.6428(3) 0.2587(3) 0.0809(10) Uani 1 1 d .
N2 N 0.8318(3) 0.6454(4) 0.2116(3) 0.0785(11) Uani 1 1 d .
H2A H 0.761(4) 0.680(4) 0.225(4) 0.094 Uiso 1 1 d .
H2B H 0.909(4) 0.688(4) 0.205(3) 0.094 Uiso 1 1 d .
N3 N 0.3834(3) 0.6516(4) 0.3315(3) 0.0824(11) Uani 1 1 d .
N6 N 0.7179(3) 0.4653(3) 0.2501(3) 0.0686(9) Uani 1 1 d .
N7 N 0.4939(3) 0.3535(3) 0.3502(3) 0.0735(10) Uani 1 1 d .
N9 N 0.3225(3) 0.4651(3) 0.3944(3) 0.0686(9) Uani 1 1 d .
C2 C 0.4822(4) 0.6949(4) 0.2852(4) 0.0909(14) Uani 1 1 d .
H2 H 0.4743 0.7729 0.2686 0.109 Uiso 1 1 calc R
C3 C 0.8175(4) 0.5228(5) 0.2171(3) 0.0669(12) Uani 1 1 d .
C4 C 0.4033(4) 0.5366(4) 0.3470(4) 0.0666(11) Uani 1 1 d .
C5 C 0.5100(4) 0.4681(4) 0.3215(3) 0.0642(11) Uani 1 1 d .
C6 C 0.6099(4) 0.5260(4) 0.2760(3) 0.0669(11) Uani 1 1 d .
C8 C 0.3818(4) 0.3572(4) 0.3936(3) 0.0771(12) Uani 1 1 d .
H8 H 0.3463 0.2916 0.4213 0.092 Uiso 1 1 calc R
C9 C 0.1998(3) 0.5011(4) 0.4402(4) 0.0842(13) Uani 1 1 d .
H9A H 0.1352 0.4289 0.3982 0.126 Uiso 1 1 calc R
H9B H 0.1818 0.5823 0.4285 0.126 Uiso 1 1 calc R
H9C H 0.2024 0.5158 0.5240 0.126 Uiso 1 1 calc R
C10 C 0.9268(4) 0.4419(4) 0.1836(3) 0.0696(11) Uani 1 1 d .
C11 C 0.9181(4) 0.3153(5) 0.1918(4) 0.0896(14) Uani 1 1 d .
H11 H 0.8459 0.2839 0.2196 0.108 Uiso 1 1 calc R
C12 C 1.0149(5) 0.2336(5) 0.1596(4) 0.1141(17) Uani 1 1 d .
H12 H 1.0076 0.1485 0.1655 0.137 Uiso 1 1 calc R
C13 C 1.1222(5) 0.2810(6) 0.1187(4) 0.1107(17) Uani 1 1 d .
H13 H 1.1875 0.2272 0.0968 0.133 Uiso 1 1 calc R
C14 C 1.1333(4) 0.4058(6) 0.1103(4) 0.1012(15) Uani 1 1 d .
H14 H 1.2062 0.4369 0.0832 0.121 Uiso 1 1 calc R
C15 C 1.0357(4) 0.4870(4) 0.1423(4) 0.0841(13) Uani 1 1 d .
H15 H 1.0435 0.5719 0.1359 0.101 Uiso 1 1 calc R
N21 N 0.9130(3) 0.1671(3) 0.4275(3) 0.0742(10) Uani 1 1 d .
N22 N 0.6847(3) 0.1617(4) 0.3314(3) 0.0778(11) Uani 1 1 d .
H22A H 0.756(4) 0.203(4) 0.389(3) 0.093 Uiso 1 1 d .
H22B H 0.611(3) 0.210(4) 0.325(3) 0.093 Uiso 1 1 d .
N23 N 1.1319(3) 0.1779(4) 0.4910(3) 0.0749(10) Uani 1 1 d .
N26 N 0.8067(3) -0.0235(3) 0.2642(3) 0.0699(9) Uani 1 1 d .
N27 N 1.0525(3) -0.1466(3) 0.2588(3) 0.0752(10) Uani 1 1 d .
N29 N 1.2207(3) -0.0281(4) 0.3836(3) 0.0717(10) Uani 1 1 d .
C22 C 1.0204(5) 0.2250(4) 0.4944(4) 0.0797(13) Uani 1 1 d .
H22 H 1.0166 0.3104 0.5517 0.096 Uiso 1 1 calc R
C23 C 0.7037(4) 0.0370(4) 0.2611(4) 0.0660(11) Uani 1 1 d .
C24 C 1.1242(4) 0.0524(5) 0.4075(4) 0.0669(11) Uani 1 1 d .
C25 C 1.0220(4) -0.0201(4) 0.3313(4) 0.0659(11) Uani 1 1 d .
C26 C 0.9102(4) 0.0434(4) 0.3410(4) 0.0649(11) Uani 1 1 d .
C28 C 1.1701(4) -0.1449(4) 0.2942(4) 0.0796(13) Uani 1 1 d .
H28 H 1.2159 -0.2178 0.2610 0.096 Uiso 1 1 calc R
C29 C 1.3441(3) 0.0035(4) 0.4505(4) 0.0865(13) Uani 1 1 d .
H29A H 1.4066 0.0300 0.4049 0.130 Uiso 1 1 calc R
H29B H 1.3660 -0.0750 0.4649 0.130 Uiso 1 1 calc R
H29C H 1.3406 0.0763 0.5253 0.130 Uiso 1 1 calc R
C30 C 0.5997(4) -0.0438(4) 0.1704(4) 0.0647(11) Uani 1 1 d .
C31 C 0.6198(4) -0.1688(5) 0.0884(4) 0.0783(12) Uani 1 1 d .
H31 H 0.6981 -0.1997 0.0893 0.094 Uiso 1 1 calc R
C32 C 0.5252(5) -0.2476(5) 0.0057(4) 0.0993(15) Uani 1 1 d .
H32 H 0.5403 -0.3311 -0.0488 0.119 Uiso 1 1 calc R
C33 C 0.4074(5) -0.2037(5) 0.0029(4) 0.0996(15) Uani 1 1 d .
H33 H 0.3434 -0.2580 -0.0526 0.120 Uiso 1 1 calc R
C34 C 0.3859(4) -0.0796(5) 0.0825(4) 0.0908(14) Uani 1 1 d .
H34 H 0.3073 -0.0493 0.0806 0.109 Uiso 1 1 calc R
C35 C 0.4812(4) 0.0005(4) 0.1656(4) 0.0766(12) Uani 1 1 d .
H35 H 0.4662 0.0848 0.2189 0.092 Uiso 1 1 calc R

loop_
_atom_site_aniso_label
_atom_site_aniso_U_11
_atom_site_aniso_U_22
_atom_site_aniso_U_33
_atom_site_aniso_U_23
_atom_site_aniso_U_13
_atom_site_aniso_U_12
N1 0.063(2) 0.080(3) 0.109(3) 0.040(2) 0.0197(19) 0.024(2)
N2 0.061(2) 0.075(3) 0.095(3) 0.025(2) 0.012(2) 0.013(2)
N3 0.065(2) 0.078(3) 0.116(3) 0.044(2) 0.022(2) 0.023(2)
N6 0.051(2) 0.072(2) 0.081(2) 0.0215(18) 0.0113(18) 0.015(2)
N7 0.060(2) 0.073(3) 0.091(3) 0.030(2) 0.0157(18) 0.0189(18)
N9 0.062(2) 0.067(2) 0.079(2) 0.0258(19) 0.0091(19) 0.018(2)
C2 0.075(3) 0.089(3) 0.126(4) 0.054(3) 0.022(3) 0.031(3)
C3 0.066(3) 0.062(3) 0.065(3) 0.011(2) 0.002(2) 0.016(3)
C4 0.066(3) 0.062(3) 0.077(3) 0.029(2) 0.005(2) 0.013(3)
C5 0.059(3) 0.058(3) 0.075(3) 0.020(2) 0.006(2) 0.018(2)
C6 0.061(3) 0.065(3) 0.072(3) 0.021(2) 0.001(2) 0.016(3)
C8 0.076(3) 0.063(3) 0.095(4) 0.031(2) 0.009(3) 0.014(3)
C9 0.059(3) 0.097(3) 0.102(3) 0.036(3) 0.022(2) 0.029(2)
C10 0.067(3) 0.074(3) 0.066(3) 0.020(2) 0.008(2) 0.018(3)
C11 0.076(3) 0.107(4) 0.101(4) 0.047(3) 0.031(3) 0.038(3)
C12 0.107(4) 0.128(4) 0.147(5) 0.081(4) 0.067(4) 0.060(4)
C13 0.112(4) 0.122(5) 0.120(4) 0.054(4) 0.047(3) 0.067(4)
C14 0.081(3) 0.118(4) 0.108(4) 0.036(3) 0.030(3) 0.035(3)
C15 0.073(3) 0.090(3) 0.090(3) 0.032(3) 0.017(3) 0.014(3)
N21 0.068(3) 0.064(2) 0.083(3) 0.017(2) 0.008(2) 0.0141(19)
N22 0.064(2) 0.066(3) 0.096(3) 0.017(2) -0.001(2) 0.0218(19)
N23 0.067(2) 0.079(3) 0.081(3) 0.029(2) 0.0081(19) 0.015(2)
N26 0.057(2) 0.073(2) 0.080(3) 0.0248(19) 0.011(2) 0.021(2)
N27 0.058(2) 0.070(2) 0.095(3) 0.023(2) 0.011(2) 0.0160(18)
N29 0.055(2) 0.079(3) 0.085(3) 0.032(2) 0.007(2) 0.016(2)
C22 0.073(3) 0.070(3) 0.088(3) 0.016(3) 0.011(3) 0.015(3)
C23 0.064(3) 0.063(3) 0.073(3) 0.025(3) 0.015(3) 0.011(3)
C24 0.060(3) 0.065(3) 0.077(3) 0.026(3) 0.012(3) 0.014(3)
C25 0.062(3) 0.061(3) 0.073(3) 0.021(2) 0.012(3) 0.013(3)
C26 0.061(3) 0.062(3) 0.076(3) 0.029(3) 0.010(3) 0.012(3)
C28 0.063(3) 0.070(3) 0.101(4) 0.023(3) 0.009(3) 0.011(3)
C29 0.065(3) 0.092(3) 0.105(3) 0.037(3) -0.004(3) 0.018(2)
C30 0.067(3) 0.066(3) 0.061(3) 0.021(2) 0.010(2) 0.011(2)
C31 0.076(3) 0.089(3) 0.069(3) 0.027(3) 0.002(3) 0.017(3)
C32 0.100(4) 0.097(4) 0.088(4) 0.014(3) -0.004(3) 0.031(3)
C33 0.099(4) 0.099(4) 0.087(4) 0.019(3) -0.018(3) 0.008(3)
C34 0.070(3) 0.099(4) 0.100(4) 0.031(3) -0.002(3) 0.016(3)
C35 0.063(3) 0.081(3) 0.084(3) 0.026(3) 0.005(3) 0.018(3)

loop_
_atom_type_symbol
_atom_type_description
_atom_type_scat_dispersion_real
_atom_type_scat_dispersion_imag
_atom_type_scat_source
C C 0.0181 0.0091 'International Tables Vol C Tables 4.2.6.8 and 6.1.1.4'
H H 0.0000 0.0000 'International Tables Vol C Tables 4.2.6.8 and 6.1.1.4'
N N 0.0311 0.0180 'International Tables Vol C Tables 4.2.6.8 and 6.1.1.4'

loop_
_geom_angle_atom_site_label_1
_geom_angle_atom_site_label_2
_geom_angle_atom_site_label_3
_geom_angle
C2 N1 C6 119.4(4)
C3 N2 H2A 109(3)
C3 N2 H2B 123(3)
H2A N2 H2B 128(4)
C2 N3 C4 110.0(4)
C3 N6 C6 122.0(4)
C8 N7 C5 103.8(3)
C8 N9 C4 105.3(3)
C8 N9 C9 128.0(4)
C4 N9 C9 126.7(3)
N3 C2 N1 129.5(4)
N3 C2 H2 115.3
N1 C2 H2 115.3
N6 C3 N2 126.8(4)
N6 C3 C10 116.7(4)
N2 C3 C10 116.5(5)
N3 C4 N9 125.9(4)
N3 C4 C5 127.5(5)
N9 C4 C5 106.6(4)
N7 C5 C4 109.8(4)
N7 C5 C6 132.9(4)
C4 C5 C6 117.3(4)
N1 C6 N6 123.2(4)
N1 C6 C5 116.3(4)
N6 C6 C5 120.5(4)
N7 C8 N9 114.4(4)
N7 C8 H8 122.8
N9 C8 H8 122.8
N9 C9 H9A 109.5
N9 C9 H9B 109.5
H9A C9 H9B 109.5
N9 C9 H9C 109.5
H9A C9 H9C 109.5
H9B C9 H9C 109.5
C11 C10 C15 118.2(4)
C11 C10 C3 118.6(4)
C15 C10 C3 123.1(5)
C10 C11 C12 121.6(4)
C10 C11 H11 119.2
C12 C11 H11 119.2
C13 C12 C11 118.9(5)
C13 C12 H12 120.5
C11 C12 H12 120.5
C14 C13 C12 120.6(5)
C14 C13 H13 119.7
C12 C13 H13 119.7
C13 C14 C15 120.1(4)
C13 C14 H14 119.9
C15 C14 H14 119.9
C10 C15 C14 120.5(4)
C10 C15 H15 119.8
C14 C15 H15 119.8
C22 N21 C26 119.4(3)
C23 N22 H22A 111(2)
C23 N22 H22B 126(2)
H22A N22 H22B 123(3)
C22 N23 C24 109.6(3)
C23 N26 C26 121.3(3)
C28 N27 C25 103.2(3)
C28 N29 C24 104.5(3)
C28 N29 C29 129.4(4)
C24 N29 C29 125.8(4)
N23 C22 N21 129.4(4)
N23 C22 H22 115.3
N21 C22 H22 115.3
N26 C23 N22 126.3(4)
N26 C23 C30 116.4(4)
N22 C23 C30 117.2(4)
N23 C24 N29 125.1(4)
N23 C24 C25 128.0(4)
N29 C24 C25 106.9(4)
C24 C25 N27 110.2(4)
C24 C25 C26 116.8(4)
N27 C25 C26 132.9(4)
N21 C26 N26 124.4(3)
N21 C26 C25 116.7(4)
N26 C26 C25 118.9(4)
N27 C28 N29 115.1(3)
N27 C28 H28 122.5
N29 C28 H28 122.5
N29 C29 H29A 109.5
N29 C29 H29B 109.5
H29A C29 H29B 109.5
N29 C29 H29C 109.5
H29A C29 H29C 109.5
H29B C29 H29C 109.5
C31 C30 C35 118.2(4)
C31 C30 C23 119.1(4)
C35 C30 C23 122.7(4)
C32 C31 C30 120.8(4)
C32 C31 H31 119.6
C30 C31 H31 119.6
C31 C32 C33 120.6(4)
C31 C32 H32 119.7
C33 C32 H32 119.7
C34 C33 C32 119.6(4)
C34 C33 H33 120.2
C32 C33 H33 120.2
C33 C34 C35 120.0(4)
C33 C34 H34 120.0
C35 C34 H34 120.0
C34 C35 C30 120.8(4)
C34 C35 H35 119.6
C30 C35 H35 119.6

loop_
_geom_bond_atom_site_label_1
_geom_bond_atom_site_label_2
_geom_bond_distance
N1 C2 1.342(4)
N1 C6 1.361(4)
N2 C3 1.324(5)
N2 H2A 0.86(4)
N2 H2B 0.92(4)
N3 C2 1.327(5)
N3 C4 1.337(5)
N6 C3 1.319(5)
N6 C6 1.368(4)
N7 C8 1.320(4)
N7 C5 1.379(5)
N9 C8 1.361(4)
N9 C4 1.365(5)
N9 C9 1.470(4)
C2 H2 0.9300
C3 C10 1.497(5)
C4 C5 1.396(5)
C5 C6 1.403(5)
C8 H8 0.9300
C9 H9A 0.9600
C9 H9B 0.9600
C9 H9C 0.9600
C10 C11 1.381(5)
C10 C15 1.389(5)
C11 C12 1.391(5)
C11 H11 0.9300
C12 C13 1.382(6)
C12 H12 0.9300
C13 C14 1.362(6)
C13 H13 0.9300
C14 C15 1.395(5)
C14 H14 0.9300
C15 H15 0.9300
N21 C22 1.338(5)
N21 C26 1.353(4)
N22 C23 1.334(5)
N22 H22A 0.96(4)
N22 H22B 0.99(4)
N23 C22 1.333(4)
N23 C24 1.347(5)
N26 C23 1.333(4)
N26 C26 1.376(5)
N27 C28 1.309(4)
N27 C25 1.395(4)
N29 C28 1.368(4)
N29 C24 1.376(4)
N29 C29 1.466(4)
C22 H22 0.9300
C23 C30 1.493(5)
C24 C25 1.376(5)
C25 C26 1.417(5)
C28 H28 0.9300
C29 H29A 0.9600
C29 H29B 0.9600
C29 H29C 0.9600
C30 C31 1.387(5)
C30 C35 1.400(5)
C31 C32 1.373(5)
C31 H31 0.9300
C32 C33 1.387(5)
C32 H32 0.9300
C33 C34 1.373(5)
C33 H33 0.9300
C34 C35 1.385(5)
C34 H34 0.9300
C35 H35 0.9300

loop_
_geom_torsion_atom_site_label_1
_geom_torsion_atom_site_label_2
_geom_torsion_atom_site_label_3
_geom_torsion_atom_site_label_4
_geom_torsion
C4 N3 C2 N1 -2.5(6)
C6 N1 C2 N3 2.3(6)
C6 N6 C3 N2 4.7(6)
C6 N6 C3 C10 -176.1(3)
C2 N3 C4 N9 178.9(4)
C2 N3 C4 C5 0.7(6)
C8 N9 C4 N3 -179.5(4)
C9 N9 C4 N3 -1.6(6)
C8 N9 C4 C5 -1.0(4)
C9 N9 C4 C5 177.0(3)
C8 N7 C5 C4 -1.2(4)
C8 N7 C5 C6 177.4(4)
N3 C4 C5 N7 179.9(4)
N9 C4 C5 N7 1.4(4)
N3 C4 C5 C6 1.1(6)
N9 C4 C5 C6 -177.4(3)
C2 N1 C6 N6 179.2(3)
C2 N1 C6 C5 -0.1(5)
C3 N6 C6 N1 6.7(5)
C3 N6 C6 C5 -174.0(3)
N7 C5 C6 N1 -179.8(4)
C4 C5 C6 N1 -1.3(5)
N7 C5 C6 N6 0.8(6)
C4 C5 C6 N6 179.3(3)
C5 N7 C8 N9 0.6(4)
C4 N9 C8 N7 0.3(4)
C9 N9 C8 N7 -177.7(3)
N6 C3 C10 C11 -1.5(5)
N2 C3 C10 C11 177.8(4)
N6 C3 C10 C15 177.2(3)
N2 C3 C10 C15 -3.5(6)
C15 C10 C11 C12 -0.2(6)
C3 C10 C11 C12 178.6(4)
C10 C11 C12 C13 0.2(7)
C11 C12 C13 C14 0.1(7)
C12 C13 C14 C15 -0.4(7)
C11 C10 C15 C14 0.0(6)
C3 C10 C15 C14 -178.8(4)
C13 C14 C15 C10 0.4(7)
C24 N23 C22 N21 -2.0(6)
C26 N21 C22 N23 -0.7(6)
C26 N26 C23 N22 -3.1(6)
C26 N26 C23 C30 177.4(3)
C22 N23 C24 N29 -177.3(3)
C22 N23 C24 C25 2.3(6)
C28 N29 C24 N23 179.5(4)
C29 N29 C24 N23 5.3(6)
C28 N29 C24 C25 -0.1(4)
C29 N29 C24 C25 -174.4(3)
N23 C24 C25 N27 -179.7(3)
N29 C24 C25 N27 0.0(4)
N23 C24 C25 C26 -0.2(6)
N29 C24 C25 C26 179.4(3)
C28 N27 C25 C24 0.2(4)
C28 N27 C25 C26 -179.2(4)
C22 N21 C26 N26 -177.6(3)
C22 N21 C26 C25 3.0(5)
C23 N26 C26 N21 7.7(6)
C23 N26 C26 C25 -173.0(3)
C24 C25 C26 N21 -2.6(5)
N27 C25 C26 N21 176.7(4)
C24 C25 C26 N26 178.0(3)
N27 C25 C26 N26 -2.7(6)
C25 N27 C28 N29 -0.3(5)
C24 N29 C28 N27 0.3(5)
C29 N29 C28 N27 174.3(3)
N26 C23 C30 C31 -6.3(5)
N22 C23 C30 C31 174.1(4)
N26 C23 C30 C35 172.7(3)
N22 C23 C30 C35 -6.9(5)
C35 C30 C31 C32 -0.8(6)
C23 C30 C31 C32 178.2(4)
C30 C31 C32 C33 -0.2(7)
C31 C32 C33 C34 0.9(7)
C32 C33 C34 C35 -0.5(7)
C33 C34 C35 C30 -0.5(6)
C31 C30 C35 C34 1.1(6)
C23 C30 C35 C34 -177.9(4)
